data_2205670
loop_
_publ_author_name
'Zhu, Hai-Liang'
'You, Zhong-Lu'

_publ_section_title
;
 A perchlorate salt of
 1-{[2-(2-hydroxyethylamino)ethylimino]methyl}naphthalen-2-ol
;
_journal_issue 5
_journal_name_full 'Acta Crystallographica Section E'
_journal_page_first o1271
_journal_page_last o1272
_journal_paper_doi 10.1107/S1600536805010585
_journal_volume 61
_journal_year 2005
_chemical_formula_iupac 'C15 H19 N2 O2 , Cl O4'
_chemical_formula_moiety 'C15 H19 N2 O2 , Cl O4'
_chemical_formula_sum 'C15 H19 Cl N2 O6'
_chemical_formula_weight 358.77
_chemical_name_systematic
;
1-{[2-(2-Hydroxyethylamino)ethylimino]methyl}naphthalen-2-ol perchlorate
;
_space_group_IT_number 4
_symmetry_cell_setting monoclinic
_symmetry_space_group_name_Hall 'P 2yb'
_symmetry_space_group_name_H-M 'P 1 21 1'
_atom_sites_solution_hydrogens geom
_atom_sites_solution_primary direct
_atom_sites_solution_secondary difmap
_audit_creation_method SHELXL97
_cell_angle_alpha 90.00
_cell_angle_beta 102.78(3)
_cell_angle_gamma 90.00
_cell_formula_units_Z 2
_cell_length_a 9.254(2)
_cell_length_b 6.864(2)
_cell_length_c 13.174(3)
_cell_measurement_reflns_used 2667
_cell_measurement_temperature 298(2)
_cell_measurement_theta_max 23.68
_cell_measurement_theta_min 2.26
_cell_volume 816.1(4)
_computing_cell_refinement 'SAINT (Bruker, 1998)'
_computing_data_collection 'SMART (Bruker, 1998)'
_computing_data_reduction SAINT
_computing_molecular_graphics 'SHELXTL (Sheldrick, 1997b)'
_computing_publication_material SHELXTL
_computing_structure_refinement 'SHELXL97 (Sheldrick, 1997a)'
_computing_structure_solution 'SHELXS97 (Sheldrick, 1997a)'
_diffrn_ambient_temperature 298(2)
_diffrn_measured_fraction_theta_full 0.994
_diffrn_measured_fraction_theta_max 0.994
_diffrn_measurement_device_type 'Bruker SMART CCD area-detector'
_diffrn_measurement_method \w
_diffrn_radiation_monochromator graphite
_diffrn_radiation_source 'fine-focus sealed tube'
_diffrn_radiation_type MoK\a
_diffrn_radiation_wavelength 0.71073
_diffrn_reflns_av_R_equivalents 0.0254
_diffrn_reflns_av_sigmaI/netI 0.0376
_diffrn_reflns_limit_h_max 11
_diffrn_reflns_limit_h_min -11
_diffrn_reflns_limit_k_max 8
_diffrn_reflns_limit_k_min -8
_diffrn_reflns_limit_l_max 16
_diffrn_reflns_limit_l_min -17
_diffrn_reflns_number 8798
_diffrn_reflns_theta_full 27.50
_diffrn_reflns_theta_max 27.50
_diffrn_reflns_theta_min 1.59
_diffrn_standards_decay_% 0
_diffrn_standards_number 0
_exptl_absorpt_coefficient_mu 0.269
_exptl_absorpt_correction_T_max 0.9408
_exptl_absorpt_correction_T_min 0.9165
_exptl_absorpt_correction_type multi-scan
_exptl_absorpt_process_details '(SADABS; Sheldrick, 1996)'
_exptl_crystal_colour yellow
_exptl_crystal_density_diffrn 1.460
_exptl_crystal_density_meas ?
_exptl_crystal_density_method .
_exptl_crystal_description block
_exptl_crystal_F_000 376
_exptl_crystal_size_max 0.33
_exptl_crystal_size_mid 0.28
_exptl_crystal_size_min 0.23
_refine_diff_density_max 0.504
_refine_diff_density_min -0.180
_refine_ls_abs_structure_details 'Flack (1983), with 1677 Friedel pairs'
_refine_ls_abs_structure_Flack 0.02(9)
_refine_ls_extinction_method none
_refine_ls_goodness_of_fit_ref 1.039
_refine_ls_hydrogen_treatment mixed
_refine_ls_matrix_type full
_refine_ls_number_parameters 259
_refine_ls_number_reflns 3692
_refine_ls_number_restraints 108
_refine_ls_restrained_S_all 1.091
_refine_ls_R_factor_all 0.0694
_refine_ls_R_factor_gt 0.0531
_refine_ls_shift/su_max 0.001
_refine_ls_shift/su_mean 0.000
_refine_ls_structure_factor_coef Fsqd
_refine_ls_weighting_details 'calc w = 1/[\s^2^(Fo^2^)+(0.0864P)^2^+0.0182P] where P=(Fo^2^+2Fc^2^)/3'
_refine_ls_weighting_scheme calc
_refine_ls_wR_factor_gt 0.1339
_refine_ls_wR_factor_ref 0.1452
_reflns_number_gt 2842
_reflns_number_total 3692
_reflns_threshold_expression I>2\s(I)
_cod_data_source_file ci6560.cif
_cod_data_source_block I
_cod_depositor_comments
;
The following automatic conversions were performed:
'_symmetry_cell_setting' value 'Monoclinic' changed to 'monoclinic'
according to '/home/saulius/struct/CIF-dictionaries/cif_core.dic'
dictionary named 'cif_core.dic' version 2.4.1 from 2010-06-29.

Automatic conversion script
Id: cif_fix_enum 1527 2010-12-29 10:47:43Z saulius 

The following automatic conversions were performed:

'_symmetry_cell_setting' value 'Monoclinic' changed to 'monoclinic'
according to /home/saulius/struct/CIF-dictionaries/cif_core.dic
dictionary named 'cif_core.dic' version 2.4.1 from 2010-06-29.

Automatic conversion script
Id: cif_fix_values 1715 2011-07-08 13:25:40Z adriana 
;
_cod_original_sg_symbol_H-M 'P 21'
_cod_database_code 2205670
_cod_database_fobs_code 2205670

loop_
_symmetry_equiv_pos_as_xyz
'x, y, z'
'-x, y+1/2, -z'

loop_
_atom_site_label
_atom_site_fract_x
_atom_site_fract_y
_atom_site_fract_z
_atom_site_U_iso_or_equiv
_atom_site_adp_type
_atom_site_calc_flag
_atom_site_refinement_flags
_atom_site_occupancy
_atom_site_disorder_assembly
_atom_site_disorder_group
_atom_site_type_symbol
Cl1 0.21505(9) 0.26779(12) 0.59387(6) 0.0601(2) Uani d D 1 . . Cl
O1 -0.0125(3) 1.3228(3) 0.83807(18) 0.0599(6) Uani d . 1 . . O
O2 -0.2002(4) 0.1483(4) 0.6250(2) 0.0898(10) Uani d . 1 . . O
H2 -0.1386 0.1359 0.5894 0.135 Uiso calc R 1 . . H
O3 0.2978(5) 0.3183(9) 0.5206(4) 0.1040(18) Uani d PDU 0.805(11) A 1 O
O4 0.0978(5) 0.1427(9) 0.5408(4) 0.0962(18) Uani d PDU 0.805(11) A 1 O
O5 0.1569(7) 0.4269(10) 0.6343(7) 0.132(3) Uani d PDU 0.805(11) A 1 O
O6 0.3072(7) 0.1541(11) 0.6707(5) 0.138(2) Uani d PDU 0.805(11) A 1 O
O3' 0.3350(16) 0.375(2) 0.5737(18) 0.106(8) Uani d PDU 0.195(11) A 2 O
O4' 0.0971(16) 0.273(4) 0.5079(10) 0.113(7) Uani d PDU 0.195(11) A 2 O
O5' 0.1700(19) 0.356(3) 0.6777(10) 0.076(6) Uani d PDU 0.195(11) A 2 O
O6' 0.258(2) 0.0774(16) 0.619(2) 0.121(9) Uani d PDU 0.195(11) A 2 O
N1 0.0614(3) 0.9738(4) 0.7998(2) 0.0525(6) Uani d D 1 . . N
N2 -0.1399(3) 0.5379(3) 0.6673(2) 0.0478(6) Uani d . 1 . . N
H2A -0.1180 0.5609 0.6051 0.057 Uiso calc R 1 . . H
H2B -0.0762 0.4471 0.7000 0.057 Uiso calc R 1 . . H
C1 0.1968(4) 1.1654(4) 0.9410(2) 0.0469(7) Uani d . 1 . . C
C2 0.0991(4) 1.3255(4) 0.9145(2) 0.0478(7) Uani d . 1 . . C
C3 0.1281(4) 1.4965(4) 0.9805(3) 0.0549(8) Uani d . 1 . . C
H3 0.0670 1.6049 0.9642 0.066 Uiso calc R 1 . . H
C4 0.2402(4) 1.5022(5) 1.0640(3) 0.0599(9) Uani d . 1 . . C
H4 0.2535 1.6137 1.1052 0.072 Uiso calc R 1 . . H
C5 0.3393(4) 1.3443(5) 1.0919(3) 0.0541(8) Uani d . 1 . . C
C6 0.4575(4) 1.3528(6) 1.1822(3) 0.0673(10) Uani d . 1 . . C
H6 0.4708 1.4657 1.2223 0.081 Uiso calc R 1 . . H
C7 0.5500(4) 1.2020(7) 1.2107(3) 0.0761(12) Uani d . 1 . . C
H7 0.6251 1.2096 1.2706 0.091 Uiso calc R 1 . . H
C8 0.5324(4) 1.0340(7) 1.1499(3) 0.0683(10) Uani d . 1 . . C
H8 0.5974 0.9303 1.1690 0.082 Uiso calc R 1 . . H
C9 0.4216(4) 1.0193(6) 1.0631(3) 0.0607(9) Uani d . 1 . . C
H9 0.4125 0.9057 1.0237 0.073 Uiso calc R 1 . . H
C10 0.3196(4) 1.1737(5) 1.0313(2) 0.0494(7) Uani d . 1 . . C
C11 0.1707(3) 0.9951(4) 0.8801(2) 0.0480(7) Uani d . 1 . . C
H11 0.2358 0.8912 0.8984 0.058 Uiso calc R 1 . . H
C12 0.0371(4) 0.7970(4) 0.7358(3) 0.0540(7) Uani d . 1 . . C
H12A 0.1091 0.6987 0.7660 0.065 Uiso calc R 1 . . H
H12B 0.0504 0.8262 0.6664 0.065 Uiso calc R 1 . . H
C13 -0.1172(4) 0.7201(4) 0.7294(3) 0.0527(7) Uani d . 1 . . C
H13A -0.1315 0.6946 0.7989 0.063 Uiso calc R 1 . . H
H13B -0.1893 0.8169 0.6972 0.063 Uiso calc R 1 . . H
C14 -0.2918(4) 0.4595(6) 0.6499(3) 0.0666(9) Uani d . 1 . . C
H14A -0.3623 0.5591 0.6189 0.080 Uiso calc R 1 . . H
H14B -0.3135 0.4220 0.7160 0.080 Uiso calc R 1 . . H
C15 -0.3067(4) 0.2850(6) 0.5789(3) 0.0750(11) Uani d . 1 . . C
H15A -0.4053 0.2297 0.5695 0.090 Uiso calc R 1 . . H
H15B -0.2909 0.3230 0.5113 0.090 Uiso calc R 1 . . H
H1 0.006(3) 1.081(3) 0.784(3) 0.059(10) Uiso d D 1 . . H

loop_
_atom_site_aniso_label
_atom_site_aniso_U_11
_atom_site_aniso_U_22
_atom_site_aniso_U_33
_atom_site_aniso_U_12
_atom_site_aniso_U_13
_atom_site_aniso_U_23
Cl1 0.0660(5) 0.0569(5) 0.0575(4) 0.0062(4) 0.0139(3) 0.0013(4)
O1 0.0740(14) 0.0371(11) 0.0649(13) 0.0050(10) 0.0076(11) 0.0011(10)
O2 0.133(3) 0.0443(14) 0.0858(19) 0.0070(17) 0.0112(18) -0.0085(15)
O3 0.114(3) 0.108(4) 0.094(3) -0.024(3) 0.033(3) 0.005(3)
O4 0.099(3) 0.111(4) 0.084(3) -0.035(3) 0.032(2) -0.028(3)
O5 0.103(3) 0.108(4) 0.186(6) 0.019(3) 0.035(4) -0.061(4)
O6 0.160(5) 0.115(4) 0.114(4) 0.013(4) -0.021(3) 0.040(4)
O3' 0.096(10) 0.136(12) 0.100(11) -0.018(8) 0.052(8) -0.001(8)
O4' 0.112(10) 0.125(12) 0.093(9) 0.005(9) 0.005(7) 0.003(9)
O5' 0.076(8) 0.091(10) 0.067(7) -0.017(7) 0.025(6) -0.020(7)
O6' 0.147(12) 0.083(10) 0.136(12) 0.027(9) 0.039(9) 0.011(9)
N1 0.0672(17) 0.0311(12) 0.0601(15) 0.0003(13) 0.0159(14) -0.0040(12)
N2 0.0544(14) 0.0304(12) 0.0598(14) 0.0057(10) 0.0155(12) 0.0016(11)
C1 0.0555(17) 0.0332(14) 0.0559(17) -0.0043(12) 0.0209(14) -0.0009(13)
C2 0.0621(18) 0.0331(15) 0.0517(16) -0.0043(13) 0.0200(14) -0.0001(12)
C3 0.071(2) 0.0332(16) 0.0667(19) 0.0032(14) 0.0285(17) -0.0001(15)
C4 0.083(2) 0.0402(18) 0.0638(19) -0.0105(16) 0.0328(18) -0.0121(15)
C5 0.0588(18) 0.0523(18) 0.0574(17) -0.0130(15) 0.0260(15) -0.0049(16)
C6 0.072(2) 0.075(2) 0.0583(19) -0.015(2) 0.0226(18) -0.0105(19)
C7 0.062(2) 0.103(3) 0.064(2) -0.009(2) 0.0126(17) 0.001(2)
C8 0.0549(19) 0.082(3) 0.069(2) 0.0027(19) 0.0170(17) 0.010(2)
C9 0.0618(19) 0.059(2) 0.064(2) 0.0025(16) 0.0215(17) 0.0056(17)
C10 0.0589(18) 0.0453(16) 0.0510(16) -0.0023(13) 0.0271(14) 0.0023(14)
C11 0.0565(16) 0.0331(14) 0.0581(17) 0.0014(13) 0.0206(14) 0.0018(13)
C12 0.0689(18) 0.0353(17) 0.0606(17) -0.0033(14) 0.0203(14) -0.0074(14)
C13 0.0677(18) 0.0320(15) 0.0608(17) 0.0029(13) 0.0195(14) -0.0032(12)
C14 0.0563(18) 0.0511(19) 0.094(3) -0.0004(16) 0.0203(18) -0.003(2)
C15 0.070(2) 0.052(2) 0.094(3) -0.013(2) -0.0005(19) -0.004(2)

loop_
_atom_type_symbol
_atom_type_description
_atom_type_scat_dispersion_real
_atom_type_scat_dispersion_imag
_atom_type_scat_source
C C 0.0033 0.0016 'International Tables Vol C Tables 4.2.6.8 and 6.1.1.4'
H H 0.0000 0.0000 'International Tables Vol C Tables 4.2.6.8 and 6.1.1.4'
N N 0.0061 0.0033 'International Tables Vol C Tables 4.2.6.8 and 6.1.1.4'
O O 0.0106 0.0060 'International Tables Vol C Tables 4.2.6.8 and 6.1.1.4'
Cl Cl 0.1484 0.1585 'International Tables Vol C Tables 4.2.6.8 and 6.1.1.4'

loop_
_geom_angle_atom_site_label_1
_geom_angle_atom_site_label_2
_geom_angle_atom_site_label_3
_geom_angle
O6' Cl1 O4' 110.7(9)
O6' Cl1 O5' 109.7(9)
O4' Cl1 O5' 108.3(8)
O6' Cl1 O3' 110.1(9)
O4' Cl1 O3' 110.0(9)
O5' Cl1 O3' 108.0(8)
O5 Cl1 O3 113.0(4)
O5 Cl1 O6 112.9(4)
O3 Cl1 O6 107.2(4)
O5 Cl1 O4 110.1(3)
O3 Cl1 O4 106.3(3)
O6 Cl1 O4 106.9(4)
C15 O2 H2 109.5
C11 N1 C12 123.6(3)
C11 N1 H1 114(2)
C12 N1 H1 122(2)
C14 N2 C13 114.0(3)
C14 N2 H2A 108.8
C13 N2 H2A 108.8
C14 N2 H2B 108.8
C13 N2 H2B 108.8
H2A N2 H2B 107.7
C11 C1 C2 119.0(3)
C11 C1 C10 120.2(3)
C2 C1 C10 120.8(3)
O1 C2 C1 123.0(3)
O1 C2 C3 119.7(3)
C1 C2 C3 117.2(3)
C4 C3 C2 121.6(3)
C4 C3 H3 119.2
C2 C3 H3 119.2
C3 C4 C5 122.1(3)
C3 C4 H4 118.9
C5 C4 H4 118.9
C10 C5 C4 119.7(3)
C10 C5 C6 119.1(3)
C4 C5 C6 121.2(3)
C7 C6 C5 121.7(4)
C7 C6 H6 119.2
C5 C6 H6 119.2
C6 C7 C8 119.4(4)
C6 C7 H7 120.3
C8 C7 H7 120.3
C9 C8 C7 121.0(4)
C9 C8 H8 119.5
C7 C8 H8 119.5
C8 C9 C10 121.4(4)
C8 C9 H9 119.3
C10 C9 H9 119.3
C5 C10 C9 117.4(3)
C5 C10 C1 118.5(3)
C9 C10 C1 124.1(3)
N1 C11 C1 124.1(3)
N1 C11 H11 117.9
C1 C11 H11 117.9
N1 C12 C13 110.2(3)
N1 C12 H12A 109.6
C13 C12 H12A 109.6
N1 C12 H12B 109.6
C13 C12 H12B 109.6
H12A C12 H12B 108.1
N2 C13 C12 110.1(2)
N2 C13 H13A 109.6
C12 C13 H13A 109.6
N2 C13 H13B 109.6
C12 C13 H13B 109.6
H13A C13 H13B 108.2
N2 C14 C15 109.8(3)
N2 C14 H14A 109.7
C15 C14 H14A 109.7
N2 C14 H14B 109.7
C15 C14 H14B 109.7
H14A C14 H14B 108.2
O2 C15 C14 107.7(3)
O2 C15 H15A 110.2
C14 C15 H15A 110.2
O2 C15 H15B 110.2
C14 C15 H15B 110.2
H15A C15 H15B 108.5

loop_
_geom_bond_atom_site_label_1
_geom_bond_atom_site_label_2
_geom_bond_distance
Cl1 O5 1.376(4)
Cl1 O6' 1.385(8)
Cl1 O4' 1.389(8)
Cl1 O5' 1.400(8)
Cl1 O3 1.402(4)
Cl1 O3' 1.406(8)
Cl1 O6 1.407(4)
Cl1 O4 1.438(4)
O1 C2 1.274(4)
O2 C15 1.399(5)
O2 H2 0.82
N1 C11 1.300(4)
N1 C12 1.466(4)
N1 H1 0.897(11)
N2 C14 1.476(4)
N2 C13 1.484(4)
N2 H2A 0.90
N2 H2B 0.90
C1 C11 1.409(4)
C1 C2 1.416(4)
C1 C10 1.453(5)
C2 C3 1.449(4)
C3 C4 1.336(5)
C3 H3 0.93
C4 C5 1.415(5)
C4 H4 0.93
C5 C10 1.407(4)
C5 C6 1.428(5)
C6 C7 1.343(6)
C6 H6 0.93
C7 C8 1.393(6)
C7 H7 0.93
C8 C9 1.361(5)
C8 H8 0.93
C9 C10 1.419(5)
C9 H9 0.93
C11 H11 0.93
C12 C13 1.506(5)
C12 H12A 0.97
C12 H12B 0.97
C13 H13A 0.97
C13 H13B 0.97
C14 C15 1.507(6)
C14 H14A 0.97
C14 H14B 0.97
C15 H15A 0.97
C15 H15B 0.97

loop_
_geom_hbond_atom_site_label_D
_geom_hbond_atom_site_label_H
_geom_hbond_atom_site_label_A
_geom_hbond_site_symmetry_A
_geom_hbond_distance_DH
_geom_hbond_distance_HA
_geom_hbond_distance_DA
_geom_hbond_angle_DHA
N1 H1 O2 1_565 0.890(10) 2.54(3) 3.183(4) 129(3)
N1 H1 O1 . 0.890(10) 1.83(3) 2.572(3) 139(3)
O2 H2 O4 . 0.82 2.41 3.193(6) 160
N2 H2B O5 . 0.90 2.50 2.973(6) 113
N2 H2B O5' . 0.90 2.44 3.104(16) 131
N2 H2B O1 1_545 0.90 1.98 2.731(3) 140
N2 H2A O4' 2_556 0.90 2.12 2.914(18) 146
N2 H2A O4 2_556 0.90 2.05 2.941(5) 171
C6 H6 O6 2_667 0.93 2.57 3.302(4) 136
C13 H13B O2 1_565 0.97 2.46 3.263(4) 140

loop_
_geom_torsion_atom_site_label_1
_geom_torsion_atom_site_label_2
_geom_torsion_atom_site_label_3
_geom_torsion_atom_site_label_4
_geom_torsion
C11 C1 C2 O1 0.4(4)
C10 C1 C2 O1 -177.8(3)
C11 C1 C2 C3 178.8(3)
C10 C1 C2 C3 0.5(4)
O1 C2 C3 C4 177.1(3)
C1 C2 C3 C4 -1.3(4)
C2 C3 C4 C5 1.5(5)
C3 C4 C5 C10 -0.8(5)
C3 C4 C5 C6 -179.4(3)
C10 C5 C6 C7 -0.2(5)
C4 C5 C6 C7 178.4(3)
C5 C6 C7 C8 1.3(6)
C6 C7 C8 C9 -1.1(6)
C7 C8 C9 C10 -0.2(5)
C4 C5 C10 C9 -179.7(3)
C6 C5 C10 C9 -1.1(4)
C4 C5 C10 C1 0.0(4)
C6 C5 C10 C1 178.6(3)
C8 C9 C10 C5 1.3(5)
C8 C9 C10 C1 -178.4(3)
C11 C1 C10 C5 -178.1(3)
C2 C1 C10 C5 0.1(4)
C11 C1 C10 C9 1.5(4)
C2 C1 C10 C9 179.7(3)
C12 N1 C11 C1 178.8(3)
C2 C1 C11 N1 0.0(5)
C10 C1 C11 N1 178.2(3)
C11 N1 C12 C13 125.2(3)
C14 N2 C13 C12 -175.6(3)
N1 C12 C13 N2 -178.3(2)
C13 N2 C14 C15 175.3(3)
N2 C14 C15 O2 57.5(4)
